data_4332351
loop_
_publ_author_name
'Forni\'es, Juan'
'Fortu\~no, Consuelo'
'Ib\'a\~nez, Susana'
'Mart\'in, Antonio'

_publ_section_title
;
 From a Trinuclear Platinum(III) Phosphido Derivative to a Platinum(II)
 Cluster:&#x00A0; Formation of a P&#x2212;C Bond&#x2020;
;
_journal_issue 12
_journal_name_full 'Inorganic Chemistry'
_journal_page_first 4850
_journal_page_last 4858
_journal_paper_doi 10.1021/ic0602695
_journal_volume 45
_journal_year 2006
_chemical_formula_sum 'C88 H77 F20 N P4 Pt3'
_chemical_formula_weight 2237.66
_chemical_name_systematic
; 
 ? 
;
_space_group_IT_number 4
_symmetry_cell_setting monoclinic
_symmetry_space_group_name_Hall 'P 2yb'
_symmetry_space_group_name_H-M 'P 1 21 1'
_atom_sites_solution_hydrogens geom
_atom_sites_solution_primary direct
_atom_sites_solution_secondary difmap
_audit_creation_method SHELXL-97
_cell_angle_alpha 90.00
_cell_angle_beta 115.801(4)
_cell_angle_gamma 90.00
_cell_formula_units_Z 2
_cell_length_a 12.153(3)
_cell_length_b 28.295(7)
_cell_length_c 13.516(4)
_cell_measurement_temperature 100(2)
_cell_volume 4184.4(19)
_computing_cell_refinement 'Bruker SMART'
_computing_data_collection 'Bruker SMART'
_computing_data_reduction 'Bruker SAINT'
_computing_molecular_graphics 'Bruker SHELXTL'
_computing_publication_material 'Bruker SHELXTL'
_computing_structure_refinement 'SHELXL-97 (Sheldrick, 1997)'
_computing_structure_solution 'SHELXS-97 (Sheldrick, 1990)'
_diffrn_ambient_temperature 100(2)
_diffrn_measured_fraction_theta_full 0.995
_diffrn_measured_fraction_theta_max 0.995
_diffrn_measurement_device_type 'CCD area detector'
_diffrn_measurement_method 'phi and omega scans'
_diffrn_radiation_monochromator graphite
_diffrn_radiation_source 'fine-focus sealed tube'
_diffrn_radiation_type MoK\a
_diffrn_radiation_wavelength 0.71073
_diffrn_reflns_av_R_equivalents 0.0496
_diffrn_reflns_av_sigmaI/netI 0.0873
_diffrn_reflns_limit_h_max 13
_diffrn_reflns_limit_h_min -14
_diffrn_reflns_limit_k_max 30
_diffrn_reflns_limit_k_min -34
_diffrn_reflns_limit_l_max 16
_diffrn_reflns_limit_l_min -15
_diffrn_reflns_number 23032
_diffrn_reflns_theta_full 26.06
_diffrn_reflns_theta_max 26.06
_diffrn_reflns_theta_min 1.44
_exptl_absorpt_coefficient_mu 5.169
_exptl_absorpt_correction_T_max 0.4400
_exptl_absorpt_correction_T_min 0.2316
_exptl_absorpt_correction_type none
_exptl_crystal_density_diffrn 1.776
_exptl_crystal_density_method 'not measured'
_exptl_crystal_F_000 2172
_exptl_crystal_size_max 0.40
_exptl_crystal_size_mid 0.29
_exptl_crystal_size_min 0.19
_refine_diff_density_max 2.225
_refine_diff_density_min -1.561
_refine_diff_density_rms 0.175
_refine_ls_abs_structure_details 'Flack H D (1983), Acta Cryst. A39, 876-881'
_refine_ls_abs_structure_Flack 0.019(7)
_refine_ls_extinction_method none
_refine_ls_goodness_of_fit_ref 1.012
_refine_ls_hydrogen_treatment mixed
_refine_ls_matrix_type full
_refine_ls_number_parameters 1045
_refine_ls_number_reflns 12874
_refine_ls_number_restraints 1
_refine_ls_restrained_S_all 1.012
_refine_ls_R_factor_all 0.0535
_refine_ls_R_factor_gt 0.0455
_refine_ls_shift/su_max 0.001
_refine_ls_shift/su_mean 0.000
_refine_ls_structure_factor_coef Fsqd
_refine_ls_weighting_details 'calc w=1/[\s^2^(Fo^2^)+(0.0424P)^2^+2.8705P] where P=(Fo^2^+2Fc^2^)/3'
_refine_ls_weighting_scheme calc
_refine_ls_wR_factor_gt 0.1012
_refine_ls_wR_factor_ref 0.1045
_reflns_number_gt 11539
_reflns_number_total 12874
_reflns_threshold_expression >2sigma(I)
_cod_data_source_file ic0602695sup1.cif
_cod_data_source_block 7
_cod_depositor_comments
;
The following automatic conversions were performed:

'_symmetry_cell_setting' value 'Monoclinic' changed to 'monoclinic'
according to /home/saulius/struct/CIF-dictionaries/cif_core.dic
dictionary named 'cif_core.dic' version 2.4.2 from 2011-04-26.

Automatic conversion script
Id: cif_fix_values 1891 2012-01-12 08:04:46Z andrius 
;
_cod_original_cell_volume 4184.3(18)
_cod_original_sg_symbol_H-M P2(1)
_cod_database_code 4332351

loop_
_symmetry_equiv_pos_as_xyz
'x, y, z'
'-x, y+1/2, -z'

loop_
_atom_site_label
_atom_site_type_symbol
_atom_site_fract_x
_atom_site_fract_y
_atom_site_fract_z
_atom_site_U_iso_or_equiv
_atom_site_adp_type
_atom_site_occupancy
_atom_site_symmetry_multiplicity
_atom_site_calc_flag
_atom_site_refinement_flags
Pt1 Pt 0.23568(4) 0.056422(15) 0.36594(4) 0.01843(10) Uani 1 1 d .
Pt2 Pt 0.08655(4) -0.049969(15) 0.23106(3) 0.01765(10) Uani 1 1 d .
Pt3 Pt -0.04006(4) -0.136513(15) 0.21433(4) 0.01883(10) Uani 1 1 d .
P1 P 0.1419(3) 0.02339(11) 0.1930(2) 0.0188(6) Uani 1 1 d .
P2 P 0.2236(3) -0.02160(11) 0.4009(2) 0.0201(6) Uani 1 1 d .
P3 P -0.0185(3) -0.09477(11) 0.0781(2) 0.0195(6) Uani 1 1 d .
P4 P -0.1718(3) -0.19425(11) 0.1236(3) 0.0209(7) Uani 1 1 d .
F1 F 0.0613(6) 0.1460(3) 0.3466(6) 0.0323(17) Uani 1 1 d .
F2 F 0.0787(8) 0.2376(3) 0.3142(8) 0.049(2) Uani 1 1 d .
F3 F 0.2661(8) 0.2716(3) 0.2745(8) 0.055(3) Uani 1 1 d .
F4 F 0.4348(7) 0.2108(3) 0.2694(8) 0.052(2) Uani 1 1 d .
F5 F 0.4195(6) 0.1186(3) 0.2998(7) 0.0355(19) Uani 1 1 d .
F6 F 0.1174(6) 0.0795(3) 0.5337(6) 0.0361(19) Uani 1 1 d .
F7 F 0.2130(8) 0.1144(3) 0.7371(6) 0.047(2) Uani 1 1 d .
F8 F 0.4573(9) 0.1330(4) 0.8472(7) 0.071(3) Uani 1 1 d .
F9 F 0.6048(8) 0.1145(4) 0.7449(7) 0.074(3) Uani 1 1 d .
F10 F 0.5106(6) 0.0787(4) 0.5424(6) 0.050(3) Uani 1 1 d .
F11 F 0.1805(7) -0.1897(3) 0.4037(7) 0.040(2) Uani 1 1 d .
F12 F 0.2342(8) -0.2093(3) 0.6136(7) 0.053(2) Uani 1 1 d .
F13 F 0.0728(9) -0.1881(3) 0.6976(6) 0.055(3) Uani 1 1 d .
F14 F -0.1472(8) -0.1489(3) 0.5647(7) 0.050(2) Uani 1 1 d .
F15 F -0.2023(7) -0.1288(3) 0.3563(6) 0.041(2) Uani 1 1 d .
F16 F -0.0289(6) -0.2638(3) 0.3013(6) 0.0322(17) Uani 1 1 d .
F17 F -0.0848(7) -0.3071(3) 0.4474(7) 0.0384(19) Uani 1 1 d .
F18 F -0.3087(8) -0.2944(3) 0.4443(7) 0.049(2) Uani 1 1 d .
F19 F -0.4713(7) -0.2356(4) 0.2960(7) 0.060(3) Uani 1 1 d .
F20 F -0.4208(7) -0.1924(3) 0.1473(7) 0.052(2) Uani 1 1 d .
C1 C 0.2353(10) 0.1262(4) 0.3208(10) 0.024(3) Uani 1 1 d .
C2 C 0.1553(10) 0.1595(5) 0.3257(11) 0.028(3) Uani 1 1 d .
C3 C 0.1611(13) 0.2075(5) 0.3074(11) 0.033(3) Uani 1 1 d .
C4 C 0.2559(13) 0.2250(5) 0.2873(13) 0.039(3) Uani 1 1 d .
C5 C 0.3410(11) 0.1942(5) 0.2859(12) 0.033(3) Uani 1 1 d .
C6 C 0.3300(10) 0.1465(4) 0.3058(9) 0.019(2) Uani 1 1 d .
C7 C 0.3105(10) 0.0784(4) 0.5289(9) 0.022(3) Uani 1 1 d .
C8 C 0.2389(10) 0.0882(4) 0.5835(10) 0.020(3) Uani 1 1 d .
C9 C 0.2857(14) 0.1057(5) 0.6873(11) 0.038(3) Uani 1 1 d .
C10 C 0.4078(15) 0.1150(6) 0.7431(11) 0.044(4) Uani 1 1 d .
C11 C 0.4812(13) 0.1050(6) 0.6905(13) 0.040(4) Uani 1 1 d .
C12 C 0.4313(11) 0.0882(5) 0.5876(10) 0.026(3) Uani 1 1 d .
C13 C 0.0030(9) 0.0555(4) 0.1067(9) 0.020(2) Uani 1 1 d .
C14 C -0.0738(10) 0.0682(5) 0.1549(10) 0.027(3) Uani 1 1 d .
H14 H -0.0495 0.0615 0.2304 0.032 Uiso 1 1 calc R
C15 C -0.1830(13) 0.0901(5) 0.0953(10) 0.034(3) Uani 1 1 d .
H15 H -0.2344 0.0979 0.1295 0.040 Uiso 1 1 calc R
C16 C -0.2197(13) 0.1012(6) -0.0142(11) 0.041(4) Uani 1 1 d .
H16 H -0.2951 0.1169 -0.0553 0.050 Uiso 1 1 calc R
C17 C -0.1438(13) 0.0887(5) -0.0627(10) 0.032(3) Uani 1 1 d .
H17 H -0.1673 0.0954 -0.1380 0.039 Uiso 1 1 calc R
C18 C -0.0342(12) 0.0664(4) -0.0008(10) 0.028(3) Uani 1 1 d .
H18 H 0.0172 0.0584 -0.0348 0.033 Uiso 1 1 calc R
C19 C 0.2321(11) 0.0235(5) 0.1121(10) 0.025(3) Uani 1 1 d .
C20 C 0.2711(12) -0.0175(5) 0.0842(11) 0.032(3) Uani 1 1 d .
H20 H 0.2554 -0.0473 0.1081 0.039 Uiso 1 1 calc R
C21 C 0.3342(14) -0.0147(5) 0.0200(13) 0.045(4) Uani 1 1 d .
H21 H 0.3605 -0.0429 -0.0015 0.054 Uiso 1 1 calc R
C22 C 0.3594(13) 0.0287(6) -0.0132(11) 0.041(4) Uani 1 1 d .
H22 H 0.4011 0.0300 -0.0585 0.049 Uiso 1 1 calc R
C23 C 0.3257(13) 0.0682(6) 0.0177(11) 0.042(4) Uani 1 1 d .
H23 H 0.3442 0.0978 -0.0046 0.050 Uiso 1 1 calc R
C24 C 0.2612(13) 0.0667(5) 0.0848(11) 0.034(3) Uani 1 1 d .
H24 H 0.2394 0.0950 0.1097 0.040 Uiso 1 1 calc R
C25 C 0.1909(11) -0.0346(4) 0.5173(9) 0.023(3) Uani 1 1 d .
C26 C 0.2835(15) -0.0313(6) 0.6239(11) 0.046(4) Uani 1 1 d .
H26 H 0.3648 -0.0239 0.6366 0.055 Uiso 1 1 calc R
C27 C 0.2550(16) -0.0392(6) 0.7109(11) 0.048(4) Uani 1 1 d .
H27 H 0.3175 -0.0370 0.7840 0.057 Uiso 1 1 calc R
C28 C 0.1374(17) -0.0503(5) 0.6939(13) 0.054(4) Uani 1 1 d .
H28 H 0.1203 -0.0572 0.7546 0.065 Uiso 1 1 calc R
C29 C 0.0488(16) -0.0512(6) 0.5927(13) 0.049(4) Uani 1 1 d .
H29 H -0.0326 -0.0573 0.5817 0.059 Uiso 1 1 calc R
C30 C 0.0720(13) -0.0433(5) 0.5032(11) 0.032(3) Uani 1 1 d .
H30 H 0.0068 -0.0439 0.4313 0.038 Uiso 1 1 calc R
C31 C 0.3628(11) -0.0552(5) 0.4313(9) 0.023(3) Uani 1 1 d .
C32 C 0.3764(14) -0.1012(6) 0.4609(12) 0.047(4) Uani 1 1 d .
H32 H 0.3152 -0.1146 0.4781 0.056 Uiso 1 1 calc R
C33 C 0.4687(15) -0.1299(6) 0.4685(12) 0.055(5) Uani 1 1 d .
H33 H 0.4687 -0.1626 0.4844 0.066 Uiso 1 1 calc R
C34 C 0.5641(17) -0.1093(8) 0.4519(14) 0.064(6) Uani 1 1 d .
H34 H 0.6339 -0.1273 0.4612 0.077 Uiso 1 1 calc R
C35 C 0.5550(17) -0.0644(9) 0.4232(15) 0.082(7) Uani 1 1 d .
H35 H 0.6193 -0.0508 0.4107 0.098 Uiso 1 1 calc R
C36 C 0.4571(12) -0.0359(6) 0.4104(12) 0.046(4) Uani 1 1 d .
H36 H 0.4537 -0.0039 0.3878 0.055 Uiso 1 1 calc R
C37 C -0.1472(10) -0.0798(4) -0.0504(9) 0.019(2) Uani 1 1 d .
C38 C -0.1939(12) -0.1106(5) -0.1388(11) 0.029(3) Uani 1 1 d .
H38 H -0.1580 -0.1409 -0.1344 0.035 Uiso 1 1 calc R
C39 C -0.2934(12) -0.0967(6) -0.2334(11) 0.037(3) Uani 1 1 d .
H39 H -0.3227 -0.1174 -0.2949 0.044 Uiso 1 1 calc R
C40 C -0.3507(12) -0.0551(6) -0.2422(11) 0.041(4) Uani 1 1 d .
H40 H -0.4189 -0.0470 -0.3090 0.049 Uiso 1 1 calc R
C41 C -0.3103(11) -0.0237(5) -0.1535(12) 0.034(3) Uani 1 1 d .
H41 H -0.3513 0.0054 -0.1582 0.041 Uiso 1 1 calc R
C42 C -0.2067(11) -0.0365(4) -0.0566(11) 0.029(3) Uani 1 1 d .
H42 H -0.1771 -0.0158 0.0047 0.034 Uiso 1 1 calc R
C43 C 0.0978(10) -0.1213(4) 0.0417(9) 0.019(2) Uani 1 1 d .
C44 C 0.1023(11) -0.1163(4) -0.0586(10) 0.026(3) Uani 1 1 d .
H44 H 0.0376 -0.1005 -0.1173 0.032 Uiso 1 1 calc R
C45 C 0.1978(11) -0.1336(5) -0.0739(10) 0.030(3) Uani 1 1 d .
H45 H 0.1968 -0.1315 -0.1445 0.035 Uiso 1 1 calc R
C46 C 0.2959(11) -0.1540(4) 0.0111(10) 0.026(3) Uani 1 1 d .
H46 H 0.3639 -0.1650 0.0006 0.032 Uiso 1 1 calc R
C47 C 0.2941(12) -0.1583(5) 0.1140(11) 0.035(3) Uani 1 1 d .
H47 H 0.3614 -0.1723 0.1739 0.042 Uiso 1 1 calc R
C48 C 0.1962(11) -0.1427(5) 0.1275(10) 0.029(3) Uani 1 1 d .
H48 H 0.1947 -0.1463 0.1968 0.034 Uiso 1 1 calc R
C49 C -0.0113(10) -0.1577(4) 0.3696(10) 0.022(3) Uani 1 1 d .
C50 C 0.0957(13) -0.1789(4) 0.4398(11) 0.033(3) Uani 1 1 d .
C51 C 0.1259(12) -0.1891(5) 0.5494(11) 0.033(3) Uani 1 1 d .
C52 C 0.0435(14) -0.1794(5) 0.5915(10) 0.039(4) Uani 1 1 d .
C53 C -0.0675(12) -0.1592(5) 0.5240(11) 0.030(3) Uani 1 1 d .
C54 C -0.0932(12) -0.1488(4) 0.4158(11) 0.030(3) Uani 1 1 d .
C55 C -0.2234(10) -0.2279(4) 0.2147(10) 0.023(3) Uani 1 1 d .
C56 C -0.1385(10) -0.2562(4) 0.2962(10) 0.022(3) Uani 1 1 d .
C57 C -0.1693(11) -0.2783(4) 0.3730(10) 0.024(3) Uani 1 1 d .
C58 C -0.2780(12) -0.2723(5) 0.3718(11) 0.034(3) Uani 1 1 d .
C59 C -0.3619(12) -0.2428(6) 0.2946(13) 0.044(4) Uani 1 1 d .
C60 C -0.3321(12) -0.2209(5) 0.2197(11) 0.030(3) Uani 1 1 d .
C61 C -0.1143(10) -0.2419(5) 0.0667(10) 0.025(3) Uani 1 1 d .
C62 C -0.1413(13) -0.2886(5) 0.0683(12) 0.036(3) Uani 1 1 d .
H62 H -0.1922 -0.2978 0.1020 0.043 Uiso 1 1 calc R
C63 C -0.0968(14) -0.3228(5) 0.0224(13) 0.045(4) Uani 1 1 d .
H63 H -0.1121 -0.3553 0.0282 0.053 Uiso 1 1 calc R
C64 C -0.0282(13) -0.3082(5) -0.0333(12) 0.040(4) Uani 1 1 d .
H64 H -0.0034 -0.3306 -0.0721 0.048 Uiso 1 1 calc R
C65 C 0.0019(13) -0.2626(5) -0.0311(12) 0.041(4) Uani 1 1 d .
H65 H 0.0542 -0.2533 -0.0633 0.050 Uiso 1 1 calc R
C66 C -0.0405(11) -0.2290(5) 0.0160(11) 0.029(3) Uani 1 1 d .
H66 H -0.0197 -0.1968 0.0143 0.035 Uiso 1 1 calc R
C67 C -0.3122(10) -0.1754(4) 0.0107(10) 0.023(3) Uani 1 1 d .
C68 C -0.3763(11) -0.2045(4) -0.0807(10) 0.027(3) Uani 1 1 d .
H68 H -0.3478 -0.2354 -0.0844 0.032 Uiso 1 1 calc R
C69 C -0.4807(11) -0.1873(5) -0.1644(11) 0.030(3) Uani 1 1 d .
H69 H -0.5250 -0.2072 -0.2256 0.036 Uiso 1 1 calc R
C70 C -0.5232(11) -0.1432(5) -0.1635(10) 0.028(3) Uani 1 1 d .
H70 H -0.5962 -0.1326 -0.2230 0.033 Uiso 1 1 calc R
C71 C -0.4595(11) -0.1138(5) -0.0755(10) 0.029(3) Uani 1 1 d .
H71 H -0.4882 -0.0827 -0.0742 0.035 Uiso 1 1 calc R
C72 C -0.3548(10) -0.1296(5) 0.0101(10) 0.027(3) Uani 1 1 d .
H72 H -0.3105 -0.1091 0.0699 0.032 Uiso 1 1 calc R
N N 0.2375(9) -0.3791(4) 0.5526(9) 0.031(3) Uani 1 1 d .
C73 C 0.3084(12) -0.3491(5) 0.5095(11) 0.034(3) Uani 1 1 d .
H73A H 0.3564 -0.3702 0.4848 0.041 Uiso 1 1 calc R
H73B H 0.3672 -0.3299 0.5711 0.041 Uiso 1 1 calc R
C74 C 0.2344(14) -0.3160(6) 0.4158(13) 0.052(5) Uani 1 1 d .
H74A H 0.1867 -0.2940 0.4389 0.062 Uiso 1 1 calc R
H74B H 0.1766 -0.3344 0.3521 0.062 Uiso 1 1 calc R
C75 C 0.3217(14) -0.2881(6) 0.3832(14) 0.053(5) Uani 1 1 d .
H75A H 0.3900 -0.3086 0.3886 0.063 Uiso 1 1 calc R
H75B H 0.3562 -0.2610 0.4337 0.063 Uiso 1 1 calc R
C76 C 0.2501(16) -0.2698(7) 0.2627(14) 0.064(5) Uani 1 1 d .
H76A H 0.3052 -0.2515 0.2419 0.097 Uiso 1 1 calc R
H76B H 0.1822 -0.2497 0.2577 0.097 Uiso 1 1 calc R
H76C H 0.2179 -0.2968 0.2128 0.097 Uiso 1 1 calc R
C77 C 0.1900(12) -0.3479(5) 0.6175(12) 0.034(3) Uani 1 1 d .
H77A H 0.1448 -0.3212 0.5696 0.040 Uiso 1 1 calc R
H77B H 0.1302 -0.3665 0.6328 0.040 Uiso 1 1 calc R
C78 C 0.2796(13) -0.3279(5) 0.7225(13) 0.041(4) Uani 1 1 d .
H78A H 0.3384 -0.3080 0.7087 0.049 Uiso 1 1 calc R
H78B H 0.3260 -0.3540 0.7718 0.049 Uiso 1 1 calc R
C79 C 0.2185(14) -0.2981(5) 0.7798(12) 0.043(4) Uani 1 1 d .
H79A H 0.1796 -0.2701 0.7340 0.051 Uiso 1 1 calc R
H79B H 0.1535 -0.3170 0.7865 0.051 Uiso 1 1 calc R
C80 C 0.3094(17) -0.2819(6) 0.8935(16) 0.063(5) Uani 1 1 d .
H80A H 0.2670 -0.2628 0.9267 0.094 Uiso 1 1 calc R
H80B H 0.3735 -0.2629 0.8872 0.094 Uiso 1 1 calc R
H80C H 0.3463 -0.3095 0.9398 0.094 Uiso 1 1 calc R
C81 C 0.3214(11) -0.4165(5) 0.6263(11) 0.031(3) Uani 1 1 d .
H81A H 0.3865 -0.4006 0.6902 0.038 Uiso 1 1 calc R
H81B H 0.3611 -0.4327 0.5855 0.038 Uiso 1 1 calc R
C82 C 0.2628(10) -0.4537(5) 0.6690(10) 0.029(3) Uani 1 1 d .
H82A H 0.2069 -0.4384 0.6950 0.034 Uiso 1 1 calc R
H82B H 0.2145 -0.4759 0.6092 0.034 Uiso 1 1 calc R
C83 C 0.3601(15) -0.4802(6) 0.7616(13) 0.050(4) Uani 1 1 d .
H83A H 0.4022 -0.4583 0.8240 0.060 Uiso 1 1 calc R
H83B H 0.4214 -0.4919 0.7375 0.060 Uiso 1 1 calc R
C84 C 0.3098(17) -0.5212(6) 0.7994(14) 0.061(5) Uani 1 1 d .
H84A H 0.3767 -0.5375 0.8596 0.091 Uiso 1 1 calc R
H84B H 0.2691 -0.5432 0.7382 0.091 Uiso 1 1 calc R
H84C H 0.2508 -0.5097 0.8252 0.091 Uiso 1 1 calc R
C85 C 0.1287(11) -0.4015(5) 0.4591(10) 0.031(3) Uani 1 1 d .
H85A H 0.0765 -0.3761 0.4115 0.037 Uiso 1 1 calc R
H85B H 0.0799 -0.4187 0.4901 0.037 Uiso 1 1 calc R
C86 C 0.1605(12) -0.4354(5) 0.3886(11) 0.035(3) Uani 1 1 d .
H86A H 0.2150 -0.4197 0.3616 0.042 Uiso 1 1 calc R
H86B H 0.2038 -0.4633 0.4325 0.042 Uiso 1 1 calc R
C87 C 0.0443(11) -0.4508(5) 0.2928(11) 0.035(3) Uani 1 1 d .
H87A H 0.0111 -0.4242 0.2405 0.042 Uiso 1 1 calc R
H87B H -0.0172 -0.4594 0.3193 0.042 Uiso 1 1 calc R
C88 C 0.0679(15) -0.4943(5) 0.2322(14) 0.050(4) Uani 1 1 d .
H88A H -0.0090 -0.5038 0.1707 0.075 Uiso 1 1 calc R
H88B H 0.1002 -0.5207 0.2839 0.075 Uiso 1 1 calc R
H88C H 0.1273 -0.4855 0.2044 0.075 Uiso 1 1 calc R

loop_
_atom_site_aniso_label
_atom_site_aniso_U_11
_atom_site_aniso_U_22
_atom_site_aniso_U_33
_atom_site_aniso_U_23
_atom_site_aniso_U_13
_atom_site_aniso_U_12
Pt1 0.0174(2) 0.0237(2) 0.0173(2) -0.0014(2) 0.01033(18) -0.00197(19)
Pt2 0.0189(2) 0.0204(2) 0.0153(2) 0.00094(19) 0.00901(18) 0.00037(19)
Pt3 0.0185(2) 0.0206(2) 0.0187(2) 0.00178(19) 0.00935(18) 0.00054(19)
P1 0.0210(16) 0.0213(16) 0.0174(15) 0.0029(12) 0.0115(13) 0.0016(12)
P2 0.0213(16) 0.0219(17) 0.0162(15) 0.0026(12) 0.0074(13) 0.0012(12)
P3 0.0184(16) 0.0207(16) 0.0191(16) 0.0015(12) 0.0077(13) -0.0006(12)
P4 0.0190(16) 0.0201(16) 0.0242(16) 0.0016(13) 0.0099(13) 0.0026(12)
F1 0.031(4) 0.040(4) 0.040(4) 0.000(4) 0.029(4) 0.002(3)
F2 0.048(5) 0.029(5) 0.082(7) 0.000(4) 0.041(5) 0.008(4)
F3 0.045(5) 0.025(5) 0.090(7) 0.006(4) 0.024(5) -0.001(4)
F4 0.035(5) 0.057(6) 0.076(7) 0.015(5) 0.035(5) -0.007(4)
F5 0.022(4) 0.042(5) 0.049(5) 0.016(4) 0.022(4) 0.011(3)
F6 0.024(4) 0.054(5) 0.037(5) -0.007(4) 0.020(4) -0.007(4)
F7 0.057(5) 0.068(6) 0.033(5) -0.010(4) 0.036(4) 0.002(5)
F8 0.079(7) 0.114(9) 0.022(5) -0.029(5) 0.025(5) -0.037(7)
F9 0.031(5) 0.140(10) 0.039(6) -0.012(6) 0.005(4) -0.040(6)
F10 0.017(4) 0.116(8) 0.027(4) 0.001(4) 0.017(3) -0.013(4)
F11 0.031(4) 0.047(5) 0.052(5) 0.017(4) 0.027(4) 0.010(4)
F12 0.038(5) 0.066(6) 0.043(5) 0.027(4) 0.007(4) -0.002(4)
F13 0.076(6) 0.065(6) 0.021(4) 0.004(4) 0.019(4) -0.026(5)
F14 0.071(6) 0.055(6) 0.047(5) -0.002(4) 0.046(5) -0.002(5)
F15 0.037(4) 0.051(6) 0.038(4) 0.010(4) 0.020(4) 0.011(4)
F16 0.020(4) 0.037(4) 0.037(4) 0.013(3) 0.010(3) 0.003(3)
F17 0.040(5) 0.036(5) 0.047(5) 0.019(4) 0.026(4) 0.008(4)
F18 0.041(5) 0.074(6) 0.045(5) 0.031(5) 0.030(4) 0.007(4)
F19 0.035(5) 0.095(8) 0.062(6) 0.048(5) 0.032(4) 0.025(5)
F20 0.024(4) 0.077(7) 0.061(6) 0.040(5) 0.023(4) 0.026(4)
C1 0.017(6) 0.028(7) 0.026(7) 0.009(5) 0.010(5) 0.006(5)
C2 0.015(6) 0.037(8) 0.041(8) -0.010(6) 0.020(6) -0.009(5)
C3 0.045(8) 0.028(8) 0.032(8) -0.011(6) 0.021(7) 0.009(6)
C4 0.032(8) 0.031(8) 0.054(10) 0.009(7) 0.017(7) 0.007(6)
C5 0.016(6) 0.043(9) 0.046(9) 0.004(7) 0.021(6) -0.009(6)
C6 0.018(6) 0.013(6) 0.025(6) 0.009(5) 0.009(5) 0.010(5)
C7 0.017(6) 0.029(7) 0.018(6) 0.001(5) 0.007(5) -0.003(5)
C8 0.015(6) 0.026(7) 0.022(6) -0.002(5) 0.010(5) -0.001(5)
C9 0.048(9) 0.042(9) 0.029(8) -0.010(7) 0.020(7) 0.000(7)
C10 0.055(10) 0.056(10) 0.014(7) -0.008(6) 0.008(7) -0.025(8)
C11 0.029(8) 0.052(10) 0.046(9) -0.013(7) 0.024(7) -0.013(7)
C12 0.025(7) 0.042(8) 0.016(6) -0.004(5) 0.013(5) -0.004(6)
C13 0.015(5) 0.014(5) 0.028(6) 0.003(5) 0.007(5) -0.006(5)
C14 0.014(6) 0.042(9) 0.023(6) 0.005(6) 0.007(5) -0.003(5)
C15 0.042(8) 0.038(8) 0.025(7) -0.009(6) 0.019(6) 0.010(6)
C16 0.033(8) 0.062(11) 0.028(8) 0.010(7) 0.013(6) 0.022(7)
C17 0.043(8) 0.042(9) 0.017(7) -0.004(6) 0.018(6) 0.006(7)
C18 0.037(7) 0.021(7) 0.032(7) 0.002(5) 0.022(6) 0.002(5)
C19 0.018(6) 0.034(8) 0.019(6) -0.005(5) 0.004(5) -0.001(5)
C20 0.036(8) 0.037(8) 0.040(8) -0.008(6) 0.032(7) -0.009(6)
C21 0.050(9) 0.034(8) 0.069(11) -0.028(7) 0.044(9) -0.013(7)
C22 0.043(9) 0.060(11) 0.026(7) -0.018(7) 0.021(7) -0.019(8)
C23 0.044(9) 0.054(11) 0.027(8) 0.011(7) 0.015(7) -0.014(7)
C24 0.045(8) 0.025(8) 0.028(7) 0.008(6) 0.014(6) 0.004(6)
C25 0.037(7) 0.024(6) 0.015(6) 0.007(5) 0.018(5) 0.004(5)
C26 0.066(11) 0.054(10) 0.020(7) 0.011(7) 0.022(7) 0.032(8)
C27 0.067(11) 0.057(11) 0.017(7) 0.004(6) 0.016(7) 0.029(8)
C28 0.106(14) 0.027(8) 0.052(10) 0.027(8) 0.055(10) 0.023(9)
C29 0.086(12) 0.039(8) 0.060(10) 0.003(9) 0.066(10) 0.006(9)
C30 0.042(8) 0.032(8) 0.038(7) -0.007(6) 0.034(6) -0.005(6)
C31 0.028(6) 0.023(7) 0.009(5) 0.007(5) -0.001(5) 0.005(6)
C32 0.038(9) 0.050(10) 0.043(9) -0.007(7) 0.008(7) -0.003(7)
C33 0.053(10) 0.053(11) 0.033(8) 0.008(8) -0.005(7) 0.040(9)
C34 0.049(11) 0.102(16) 0.040(10) 0.007(10) 0.020(8) 0.048(11)
C35 0.059(12) 0.14(2) 0.061(12) 0.035(13) 0.044(10) 0.048(13)
C36 0.026(7) 0.062(11) 0.058(10) 0.029(8) 0.026(7) 0.008(7)
C37 0.023(6) 0.016(6) 0.020(6) 0.010(5) 0.012(5) 0.000(5)
C38 0.028(7) 0.025(7) 0.035(8) 0.002(6) 0.014(6) 0.007(5)
C39 0.026(7) 0.062(10) 0.023(7) 0.003(7) 0.011(6) -0.001(7)
C40 0.026(7) 0.057(10) 0.027(7) 0.030(7) 0.001(6) -0.004(7)
C41 0.019(7) 0.033(8) 0.050(9) 0.014(7) 0.015(6) 0.000(6)
C42 0.034(7) 0.025(7) 0.037(7) 0.011(6) 0.024(6) 0.003(5)
C43 0.019(6) 0.023(6) 0.021(6) -0.001(5) 0.014(5) 0.002(5)
C44 0.022(6) 0.028(7) 0.023(7) -0.004(5) 0.004(5) 0.002(5)
C45 0.033(7) 0.033(7) 0.025(6) -0.001(6) 0.015(5) 0.002(6)
C46 0.027(7) 0.032(7) 0.032(7) 0.000(5) 0.024(6) 0.009(5)
C47 0.033(8) 0.039(8) 0.033(8) 0.017(6) 0.015(6) 0.015(6)
C48 0.028(7) 0.035(8) 0.026(7) 0.008(6) 0.015(5) 0.002(6)
C49 0.015(6) 0.022(6) 0.024(6) 0.008(5) 0.004(5) -0.006(5)
C50 0.042(8) 0.021(7) 0.038(8) 0.008(6) 0.019(7) -0.011(6)
C51 0.022(7) 0.032(8) 0.034(8) 0.027(6) 0.004(6) -0.002(6)
C52 0.045(9) 0.050(10) 0.016(7) 0.007(6) 0.009(6) -0.015(7)
C53 0.032(7) 0.031(7) 0.032(7) 0.008(6) 0.019(6) -0.002(6)
C54 0.033(7) 0.027(8) 0.037(8) -0.002(6) 0.022(6) -0.004(6)
C55 0.008(5) 0.028(7) 0.029(7) 0.010(5) 0.004(5) -0.001(5)
C56 0.017(6) 0.022(7) 0.024(6) 0.008(5) 0.007(5) 0.000(5)
C57 0.022(6) 0.025(7) 0.025(7) 0.018(5) 0.010(5) 0.003(5)
C58 0.028(7) 0.032(8) 0.039(8) 0.014(6) 0.013(6) 0.000(6)
C59 0.020(7) 0.044(9) 0.072(11) 0.024(8) 0.024(7) 0.015(6)
C60 0.029(7) 0.037(8) 0.031(7) 0.012(6) 0.020(6) 0.008(6)
C61 0.017(6) 0.037(8) 0.024(6) -0.003(6) 0.012(5) 0.002(5)
C62 0.041(8) 0.024(8) 0.041(8) 0.008(6) 0.016(7) 0.000(6)
C63 0.056(10) 0.018(7) 0.056(10) 0.002(7) 0.021(8) 0.000(7)
C64 0.036(9) 0.037(9) 0.052(10) 0.007(7) 0.023(7) 0.016(7)
C65 0.037(8) 0.042(9) 0.052(10) -0.008(7) 0.026(7) 0.007(7)
C66 0.028(7) 0.023(7) 0.033(7) 0.005(6) 0.010(6) 0.002(5)
C67 0.016(6) 0.036(7) 0.023(6) 0.009(5) 0.015(5) 0.005(5)
C68 0.022(7) 0.026(7) 0.035(7) -0.005(6) 0.016(6) -0.005(5)
C69 0.021(7) 0.029(7) 0.040(8) -0.006(6) 0.014(6) 0.001(6)
C70 0.024(6) 0.036(8) 0.022(6) 0.010(6) 0.008(5) 0.004(6)
C71 0.029(7) 0.035(8) 0.030(7) 0.002(6) 0.018(6) 0.013(6)
C72 0.021(6) 0.038(8) 0.035(7) -0.001(6) 0.024(6) 0.001(5)
N 0.021(6) 0.047(7) 0.036(6) -0.004(5) 0.022(5) -0.005(5)
C73 0.033(7) 0.042(8) 0.043(8) 0.010(7) 0.031(7) 0.010(6)
C74 0.048(9) 0.078(12) 0.058(10) 0.044(9) 0.049(9) 0.028(8)
C75 0.042(9) 0.074(12) 0.069(11) 0.046(9) 0.050(9) 0.023(8)
C76 0.051(10) 0.094(15) 0.054(11) 0.035(10) 0.027(9) 0.011(10)
C77 0.030(7) 0.044(9) 0.046(8) 0.015(7) 0.035(7) 0.013(6)
C78 0.031(8) 0.039(9) 0.074(11) 0.010(8) 0.043(8) 0.003(6)
C79 0.054(10) 0.028(8) 0.049(9) 0.000(7) 0.025(8) -0.008(7)
C80 0.069(12) 0.047(11) 0.090(15) -0.017(10) 0.050(11) -0.022(9)
C81 0.022(7) 0.040(8) 0.038(8) 0.005(6) 0.019(6) 0.004(6)
C82 0.018(6) 0.045(9) 0.028(6) 0.007(6) 0.014(5) -0.006(6)
C83 0.063(11) 0.041(9) 0.049(10) 0.008(8) 0.027(8) -0.007(8)
C84 0.084(13) 0.051(11) 0.056(11) 0.028(9) 0.039(10) -0.013(9)
C85 0.025(7) 0.052(9) 0.025(7) 0.008(6) 0.019(6) -0.002(6)
C86 0.030(7) 0.043(9) 0.041(8) 0.010(6) 0.024(6) 0.008(6)
C87 0.024(7) 0.044(9) 0.044(8) 0.000(7) 0.021(6) -0.003(6)
C88 0.057(10) 0.045(10) 0.071(11) 0.001(8) 0.050(9) 0.000(8)

loop_
_atom_type_symbol
_atom_type_description
_atom_type_scat_dispersion_real
_atom_type_scat_dispersion_imag
_atom_type_scat_source
C C 0.0033 0.0016 'International Tables Vol C Tables 4.2.6.8 and 6.1.1.4'
H H 0.0000 0.0000 'International Tables Vol C Tables 4.2.6.8 and 6.1.1.4'
N N 0.0061 0.0033 'International Tables Vol C Tables 4.2.6.8 and 6.1.1.4'
F F 0.0171 0.0103 'International Tables Vol C Tables 4.2.6.8 and 6.1.1.4'
P P 0.1023 0.0942 'International Tables Vol C Tables 4.2.6.8 and 6.1.1.4'
Pt Pt -1.7033 8.3905 'International Tables Vol C Tables 4.2.6.8 and 6.1.1.4'

loop_
_geom_angle_atom_site_label_1
_geom_angle_atom_site_label_2
_geom_angle_atom_site_label_3
_geom_angle
C1 Pt1 C7 88.3(5)
C1 Pt1 P2 175.1(4)
C7 Pt1 P2 96.2(3)
C1 Pt1 P1 98.7(4)
C7 Pt1 P1 172.1(3)
P2 Pt1 P1 76.65(11)
P3 Pt2 P1 113.56(11)
P3 Pt2 P2 165.41(11)
P1 Pt2 P2 75.85(10)
P3 Pt2 Pt3 51.77(8)
P1 Pt2 Pt3 162.81(8)
P2 Pt2 Pt3 120.49(8)
C49 Pt3 P4 96.3(3)
C49 Pt3 P3 159.7(3)
P4 Pt3 P3 103.86(11)
C49 Pt3 Pt2 108.8(3)
P4 Pt3 Pt2 154.47(8)
P3 Pt3 Pt2 51.34(8)
C13 P1 C19 104.0(5)
C13 P1 Pt1 111.0(4)
C19 P1 Pt1 116.0(4)
C13 P1 Pt2 108.2(4)
C19 P1 Pt2 115.9(4)
Pt1 P1 Pt2 101.67(11)
C25 P2 C31 103.3(5)
C25 P2 Pt1 115.7(4)
C31 P2 Pt1 114.4(4)
C25 P2 Pt2 117.0(4)
C31 P2 Pt2 103.8(4)
Pt1 P2 Pt2 102.36(12)
C37 P3 C43 106.3(5)
C37 P3 Pt2 130.4(4)
C43 P3 Pt2 106.0(4)
C37 P3 Pt3 122.5(4)
C43 P3 Pt3 111.9(4)
Pt2 P3 Pt3 76.89(10)
C67 P4 C61 104.7(6)
C67 P4 C55 104.0(5)
C61 P4 C55 101.5(6)
C67 P4 Pt3 115.8(4)
C61 P4 Pt3 117.0(4)
C55 P4 Pt3 112.1(4)
C2 C1 C6 112.1(11)
C2 C1 Pt1 123.5(9)
C6 C1 Pt1 123.1(8)
F1 C2 C1 119.7(11)
F1 C2 C3 115.5(11)
C1 C2 C3 124.7(11)
F2 C3 C4 119.5(12)
F2 C3 C2 120.6(12)
C4 C3 C2 119.8(12)
F3 C4 C5 121.0(13)
F3 C4 C3 120.6(12)
C5 C4 C3 118.4(13)
F4 C5 C4 119.1(13)
F4 C5 C6 122.1(12)
C4 C5 C6 118.8(11)
F5 C6 C1 120.3(10)
F5 C6 C5 113.5(10)
C1 C6 C5 126.0(11)
C12 C7 C8 114.4(11)
C12 C7 Pt1 122.9(9)
C8 C7 Pt1 122.4(8)
F6 C8 C9 117.2(11)
F6 C8 C7 119.9(10)
C9 C8 C7 122.9(11)
F7 C9 C8 120.8(13)
F7 C9 C10 118.7(13)
C8 C9 C10 120.5(13)
F8 C10 C9 121.8(14)
F8 C10 C11 120.7(14)
C9 C10 C11 117.6(13)
C12 C11 F9 121.2(13)
C12 C11 C10 120.1(13)
F9 C11 C10 118.6(13)
C11 C12 C7 124.4(12)
C11 C12 F10 116.3(11)
C7 C12 F10 119.2(10)
C18 C13 C14 117.6(11)
C18 C13 P1 125.7(9)
C14 C13 P1 116.7(9)
C15 C14 C13 121.1(11)
C14 C15 C16 120.8(12)
C15 C16 C17 118.4(13)
C18 C17 C16 119.7(12)
C13 C18 C17 122.4(12)
C20 C19 C24 121.5(12)
C20 C19 P1 121.8(10)
C24 C19 P1 116.6(10)
C19 C20 C21 118.4(13)
C22 C21 C20 120.9(13)
C23 C22 C21 120.3(13)
C22 C23 C24 120.4(13)
C19 C24 C23 118.3(13)
C26 C25 C30 118.4(12)
C26 C25 P2 119.9(10)
C30 C25 P2 121.4(9)
C27 C26 C25 118.7(16)
C28 C27 C26 121.3(14)
C29 C28 C27 119.7(13)
C28 C29 C30 121.3(16)
C29 C30 C25 120.4(14)
C32 C31 C36 115.4(13)
C32 C31 P2 123.4(11)
C36 C31 P2 120.7(10)
C31 C32 C33 126.3(17)
C32 C33 C34 117.1(17)
C35 C34 C33 118.5(15)
C34 C35 C36 123.8(19)
C35 C36 C31 118.7(16)
C38 C37 C42 119.3(11)
C38 C37 P3 122.6(9)
C42 C37 P3 117.9(9)
C39 C38 C37 118.9(12)
C40 C39 C38 122.8(14)
C39 C40 C41 120.3(12)
C40 C41 C42 118.1(13)
C37 C42 C41 120.4(13)
C44 C43 C48 118.3(10)
C44 C43 P3 125.4(9)
C48 C43 P3 115.7(9)
C45 C44 C43 120.8(11)
C44 C45 C46 120.9(11)
C45 C46 C47 119.0(11)
C48 C47 C46 119.8(12)
C47 C48 C43 121.1(11)
C50 C49 C54 114.3(11)
C50 C49 Pt3 121.4(9)
C54 C49 Pt3 124.1(9)
F11 C50 C49 119.5(11)
F11 C50 C51 116.5(12)
C49 C50 C51 124.0(13)
F12 C51 C52 120.0(12)
F12 C51 C50 120.2(13)
C52 C51 C50 119.7(12)
F13 C52 C51 120.2(13)
F13 C52 C53 120.7(14)
C51 C52 C53 119.1(12)
F14 C53 C52 119.5(12)
F14 C53 C54 121.1(12)
C52 C53 C54 119.4(13)
F15 C54 C53 115.6(11)
F15 C54 C49 121.0(11)
C53 C54 C49 123.4(12)
C60 C55 C56 116.4(11)
C60 C55 P4 124.6(9)
C56 C55 P4 118.0(8)
F16 C56 C55 121.3(10)
F16 C56 C57 118.6(10)
C55 C56 C57 120.1(11)
C58 C57 F17 121.0(11)
C58 C57 C56 121.5(11)
F17 C57 C56 117.5(11)
C57 C58 F18 121.5(12)
C57 C58 C59 119.4(12)
F18 C58 C59 119.0(12)
F19 C59 C60 121.5(12)
F19 C59 C58 119.2(13)
C60 C59 C58 119.3(12)
F20 C60 C59 114.8(11)
F20 C60 C55 122.1(11)
C59 C60 C55 123.1(12)
C62 C61 C66 118.1(12)
C62 C61 P4 124.6(10)
C66 C61 P4 117.3(10)
C61 C62 C63 121.9(14)
C62 C63 C64 118.4(13)
C65 C64 C63 119.3(13)
C64 C65 C66 121.8(14)
C65 C66 C61 120.2(13)
C72 C67 C68 118.4(11)
C72 C67 P4 119.4(10)
C68 C67 P4 122.0(10)
C69 C68 C67 118.7(12)
C70 C69 C68 122.7(13)
C69 C70 C71 119.3(11)
C72 C71 C70 119.8(12)
C71 C72 C67 121.0(12)
C73 N C81 108.5(9)
C73 N C85 110.7(10)
C81 N C85 110.7(11)
C73 N C77 108.6(10)
C81 N C77 110.1(10)
C85 N C77 108.1(10)
N C73 C74 116.4(11)
C73 C74 C75 109.0(12)
C74 C75 C76 109.2(13)
C78 C77 N 118.0(10)
C77 C78 C79 112.2(11)
C80 C79 C78 112.2(14)
N C81 C82 116.3(10)
C83 C82 C81 109.5(10)
C82 C83 C84 112.4(14)
N C85 C86 114.8(10)
C87 C86 C85 108.8(10)
C86 C87 C88 111.0(11)

loop_
_geom_bond_atom_site_label_1
_geom_bond_atom_site_label_2
_geom_bond_distance
Pt1 C1 2.066(12)
Pt1 C7 2.078(12)
Pt1 P2 2.276(3)
Pt1 P1 2.306(3)
Pt2 P3 2.284(3)
Pt2 P1 2.308(3)
Pt2 P2 2.315(3)
Pt2 Pt3 2.8481(8)
Pt3 C49 2.061(12)
Pt3 P4 2.242(3)
Pt3 P3 2.297(3)
P1 C13 1.823(11)
P1 C19 1.856(13)
P2 C25 1.820(11)
P2 C31 1.825(12)
P3 C37 1.810(11)
P3 C43 1.845(11)
P4 C67 1.805(12)
P4 C61 1.833(13)
P4 C55 1.868(12)
F1 C2 1.347(13)
F2 C3 1.348(14)
F3 C4 1.341(16)
F4 C5 1.338(14)
F5 C6 1.374(13)
F6 C8 1.353(13)
F7 C9 1.346(16)
F8 C10 1.365(15)
F9 C11 1.382(16)
F10 C12 1.375(13)
F11 C50 1.353(15)
F12 C51 1.349(15)
F13 C52 1.341(14)
F14 C53 1.337(15)
F15 C54 1.340(14)
F16 C56 1.321(13)
F17 C57 1.354(13)
F18 C58 1.344(15)
F19 C59 1.353(15)
F20 C60 1.361(14)
C1 C2 1.376(16)
C1 C6 1.377(16)
C2 C3 1.387(18)
C3 C4 1.39(2)
C4 C5 1.360(19)
C5 C6 1.395(17)
C7 C12 1.360(16)
C7 C8 1.393(16)
C8 C9 1.358(17)
C9 C10 1.37(2)
C10 C11 1.39(2)
C11 C12 1.338(18)
C13 C18 1.356(16)
C13 C14 1.398(16)
C14 C15 1.365(17)
C15 C16 1.382(18)
C16 C17 1.391(18)
C17 C18 1.379(18)
C19 C20 1.367(18)
C19 C24 1.368(18)
C20 C21 1.387(18)
C21 C22 1.39(2)
C22 C23 1.32(2)
C23 C24 1.43(2)
C25 C26 1.393(18)
C25 C30 1.394(17)
C26 C27 1.38(2)
C27 C28 1.38(2)
C28 C29 1.32(2)
C29 C30 1.375(17)
C31 C32 1.35(2)
C31 C36 1.404(18)
C32 C33 1.35(2)
C33 C34 1.40(3)
C34 C35 1.32(3)
C35 C36 1.38(2)
C37 C38 1.386(17)
C37 C42 1.406(16)
C38 C39 1.381(18)
C39 C40 1.35(2)
C40 C41 1.40(2)
C41 C42 1.413(18)
C43 C44 1.388(16)
C43 C48 1.391(16)
C44 C45 1.356(17)
C45 C46 1.372(17)
C46 C47 1.405(17)
C47 C48 1.356(18)
C49 C50 1.370(17)
C49 C54 1.408(17)
C50 C51 1.393(18)
C51 C52 1.38(2)
C52 C53 1.381(19)
C53 C54 1.387(18)
C55 C60 1.366(17)
C55 C56 1.389(15)
C56 C57 1.395(16)
C57 C58 1.326(18)
C58 C59 1.377(18)
C59 C60 1.364(19)
C61 C62 1.364(18)
C61 C66 1.393(17)
C62 C63 1.38(2)
C63 C64 1.41(2)
C64 C65 1.34(2)
C65 C66 1.364(18)
C67 C72 1.394(18)
C67 C68 1.403(17)
C68 C69 1.369(18)
C69 C70 1.354(18)
C70 C71 1.380(18)
C71 C72 1.370(17)
N C73 1.498(16)
N C81 1.505(17)
N C85 1.514(17)
N C77 1.525(16)
C73 C74 1.516(18)
C74 C75 1.533(17)
C75 C76 1.56(2)
C77 C78 1.47(2)
C78 C79 1.54(2)
C79 C80 1.52(2)
C81 C82 1.520(17)
C82 C83 1.495(19)
C83 C84 1.50(2)
C85 C86 1.517(18)
C86 C87 1.506(17)
C87 C88 1.57(2)
